data_7718964
loop_
_publ_author_name
'Ohmi, Takuya'
'Ito, Ryuju'
'Nikolaev, Sergey A.'
'Fujii, Kotaro'
'Oswald, Iain W. H.'
'Matsushima, Koki'
'Nakamura, Yuiga'
'Neilson, James R.'
'Yashima, Masatomo'
'Azuma, Masaki'
'Yamamoto, Takafumi'

_publ_section_title
;
 Effects of the anion exchange between I<sup>-</sup> and NCS<sup>-</sup>
 coordinated to Co<sup>2+</sup>-centered tetrahedra in the
 organic-inorganic hybrid halides.
;
_journal_issue 27
_journal_name_full 'Dalton transactions (Cambridge, England : 2003)'
_journal_page_first 10773
_journal_page_last 10780
_journal_paper_doi 10.1039/d5dt00924c
_journal_volume 54
_journal_year 2025
_chemical_formula_moiety '12(C0.667 Co0.167 N0.667 S0.667)'
_chemical_formula_sum 'C8 Co2 N8 S8'
_chemical_formula_weight 582.538
_chemical_name_common 'Methylammonium cobalt thiocyanate'
_space_group_crystal_system cubic
_space_group_IT_number 217
_space_group_name_Hall 'I -4 2 3'
_space_group_name_H-M_alt 'I -4 3 m'
_symmetry_Int_Tables_number 217
_audit_creation_date 2025-06-05
_audit_creation_method
;
Olex2 1.5-ac7-014
(compiled 2025.02.27 svn.r6f4c0eaf for Rigaku Oxford Diffraction, GUI svn.r7171)
;
_audit_update_record
;
2025-06-05 deposited with the CCDC.	2025-06-16 downloaded from the CCDC.
;
_cell_angle_alpha 90
_cell_angle_beta 90
_cell_angle_gamma 90
_cell_formula_units_Z 1
_cell_length_a 9.6359(1)
_cell_length_b 9.6359(1)
_cell_length_c 9.6359(1)
_cell_measurement_reflns_used 5920
_cell_measurement_temperature 100(2)
_cell_measurement_theta_max 16.4310
_cell_measurement_theta_min 1.7270
_cell_volume 894.699(16)
_computing_molecular_graphics 'Olex2 1.5-ac7-014 (Dolomanov et al., 2009)'
_computing_publication_material 'Olex2 1.5-ac7-014 (Dolomanov et al., 2009)'
_computing_structure_refinement 'olex2.refine 1.5-ac7-014 (Bourhis et al., 2015)'
_computing_structure_solution 'SHELXT 2014/5 (Sheldrick, 2014)'
_diffrn_ambient_temperature 100.15
_diffrn_detector_area_resol_mean 5.8140
_diffrn_measured_fraction_theta_full 1.0000
_diffrn_measured_fraction_theta_max 0.9932
_diffrn_measurement_details
;
List of Runs (angles in degrees, time in seconds):

  # Type    Start    End  Width  t~exp~   \w     \q     \k     \f   Frames
#--------------------------------------------------------------------------
  1  \w      0.00 180.00   0.50    0.50    --    0.00  45.00   0.00  360
  2  \w      0.00 180.00   0.50    0.50    --    0.00  45.00 -90.00  360
  3  \w      0.00 180.00   0.50    0.50    --    0.00  45.00-180.00  360
  4  \w      0.00 180.00   0.50    0.50    --    0.00  45.00-270.00  360
;
_diffrn_measurement_device_type SPring-8/BL02B1
_diffrn_orient_matrix_type 'CrysAlisPro convention (1999,Acta A55,543-557)'
_diffrn_orient_matrix_UB_11 0.0244417000
_diffrn_orient_matrix_UB_12 0.0170660000
_diffrn_orient_matrix_UB_13 -0.0308794000
_diffrn_orient_matrix_UB_21 -0.0325470000
_diffrn_orient_matrix_UB_22 -0.0033813000
_diffrn_orient_matrix_UB_23 -0.0276373000
_diffrn_orient_matrix_UB_31 -0.0134532000
_diffrn_orient_matrix_UB_32 0.0392097000
_diffrn_orient_matrix_UB_33 0.0110110000
_diffrn_radiation_type synchrotron
_diffrn_radiation_wavelength 0.4132
_diffrn_reflns_av_R_equivalents 0.0719
_diffrn_reflns_av_unetI/netI 0.0234
_diffrn_reflns_Laue_measured_fraction_full 1.0000
_diffrn_reflns_Laue_measured_fraction_max 0.9932
_diffrn_reflns_limit_h_max 16
_diffrn_reflns_limit_h_min -17
_diffrn_reflns_limit_k_max 16
_diffrn_reflns_limit_k_min -16
_diffrn_reflns_limit_l_max 17
_diffrn_reflns_limit_l_min -16
_diffrn_reflns_number 22921
_diffrn_reflns_point_group_measured_fraction_full 1.0000
_diffrn_reflns_point_group_measured_fraction_max 0.9827
_diffrn_reflns_theta_full 14.3545
_diffrn_reflns_theta_max 21.42
_diffrn_reflns_theta_min 1.74
_diffrn_source synchrotron
_exptl_absorpt_coefficient_mu 0.308
_exptl_absorpt_correction_T_max 1.00000
_exptl_absorpt_correction_T_min 0.34346
_exptl_absorpt_correction_type multi-scan
_exptl_absorpt_process_details
;
CrysAlisPro 1.171.43.119a (Rigaku Oxford Diffraction, 2024)
Empirical absorption correction using spherical harmonics,
implemented in SCALE3 ABSPACK scaling algorithm.
;
_exptl_crystal_colour 'clear light blue'
_exptl_crystal_colour_lustre clear
_exptl_crystal_colour_modifier light
_exptl_crystal_colour_primary blue
_exptl_crystal_density_diffrn 1.081
_exptl_crystal_description block
_exptl_crystal_F_000 286.556
_exptl_crystal_preparation
'The crystal was obtained by volatilizing stoichiometric ratios of MA(SCN) and Co(SCN)2 dissolved in 2ME.'
_exptl_crystal_recrystallization_method 'Solvent evaporation method'
_exptl_crystal_size_max 0.09
_exptl_crystal_size_mid 0.09
_exptl_crystal_size_min 0.07
_platon_squeeze_details
;
TITL 7ltcoscn2me__autored_b.res in I-43m
CELL    9.6359    9.6359    9.6359     90.00     90.00     90.00
SPGR I-43m
# Solvent Accessible Volume =       433
# Electrons Found in S.A.V. =        70
# Note: Atoms in Void are Labelled as Cxxx and Qxxx for all Others
C101 0.500 0.500 0.000 !       4.11 eA-3
Q102 0.465 0.465 0.465 !       1.79 eA-3
Q103 0.036 0.036 0.036 !       1.77 eA-3
Q104 0.747 0.253 0.253 !       1.34 eA-3
Q105 0.595 0.592 0.408 !       0.77 eA-3
Q106 0.214 0.230 0.206 !       0.77 eA-3
Q107 0.635 0.646 0.354 !       0.56 eA-3
Q108 0.789 0.211 0.211 !       0.53 eA-3
;
_refine_diff_density_max 0.5372
_refine_diff_density_min -0.4844
_refine_diff_density_rms 0.0876
_refine_ls_abs_structure_details 'Hooft, R.W.W., Straver, L.H., Spek, A.L. (2010). J. Appl. Cryst., 43, 665-668.'
_refine_ls_abs_structure_Flack 0.00(4)
_refine_ls_d_res_high 0.5658
_refine_ls_d_res_low 6.8136
_refine_ls_goodness_of_fit_ref 0.9596
_refine_ls_hydrogen_treatment undef
_refine_ls_matrix_type full
_refine_ls_number_constraints 0
_refine_ls_number_parameters 14
_refine_ls_number_reflns 510
_refine_ls_number_restraints 0
_refine_ls_restrained_S_all 0.9596
_refine_ls_R_factor_all 0.0630
_refine_ls_R_factor_gt 0.0517
_refine_ls_shift/su_max 0.0005
_refine_ls_shift/su_mean 0.0002
_refine_ls_structure_factor_coef Fsqd
_refine_ls_weighting_details 'w=1/[\s^2^(Fo^2^)+(0.0970P)^2^] where P=(Fo^2^+2Fc^2^)/3'
_refine_ls_weighting_scheme calc
_refine_ls_wR_factor_gt 0.1132
_refine_ls_wR_factor_ref 0.1210
_reflns_Friedel_coverage 0.969
_reflns_limit_h_max 9
_reflns_limit_h_min -9
_reflns_limit_k_max 17
_reflns_limit_k_min -16
_reflns_limit_l_max 11
_reflns_limit_l_min -11
_reflns_number_gt 419
_reflns_number_total 510
_reflns_threshold_expression I>=2u(I)
_cod_data_source_file d5dt00924c2.cif
_cod_data_source_block MA2CoSCN4_sq
_cod_depositor_comments 'Adding full bibliography for 7718963--7718964.cif.'
_cod_original_sg_symbol_Hall ' I -4 2 3'
_cod_database_code 7718964
_shelx_shelxl_version_number 2018/3
_oxdiff_exptl_absorpt_empirical_full_min 0.557
_oxdiff_exptl_absorpt_empirical_full_max 2.665
_oxdiff_exptl_absorpt_empirical_details
;
Empirical correction (ABSPACK) includes:
- Absorption correction using spherical harmonics
- Frame scaling
;
_exptl_crystal_mounting_method
'A crystal sample was coated with Fluorolube(R) oil and mounted on the MiTeGen(R) MicroMount with an aperture of 0.05 mm.'
_olex2_refinement_description
;
;
_platon_squeeze_void_probe_radius 1.20
_olex2_submission_special_instructions 'No special instructions were received'

loop_
_space_group_symop_id
_space_group_symop_operation_xyz
1 x,y,z
2 -x,z,-y
3 -x,-z,y
4 -z,-y,x
5 z,-y,-x
6 y,-x,-z
7 -y,x,-z
8 z,x,y
9 y,z,x
10 -y,-z,x
11 z,-x,-y
12 -y,z,-x
13 -z,-x,y
14 -z,x,-y
15 y,-z,-x
16 x,-y,-z
17 -x,y,-z
18 -x,-y,z
19 -y,-x,z
20 y,x,z
21 -z,y,-x
22 z,y,x
23 x,-z,-y
24 x,z,y
25 x+1/2,y+1/2,z+1/2
26 -x+1/2,z+1/2,-y+1/2
27 -x+1/2,-z+1/2,y+1/2
28 -z+1/2,-y+1/2,x+1/2
29 z+1/2,-y+1/2,-x+1/2
30 y+1/2,-x+1/2,-z+1/2
31 -y+1/2,x+1/2,-z+1/2
32 z+1/2,x+1/2,y+1/2
33 y+1/2,z+1/2,x+1/2
34 -y+1/2,-z+1/2,x+1/2
35 z+1/2,-x+1/2,-y+1/2
36 -y+1/2,z+1/2,-x+1/2
37 -z+1/2,-x+1/2,y+1/2
38 -z+1/2,x+1/2,-y+1/2
39 y+1/2,-z+1/2,-x+1/2
40 x+1/2,-y+1/2,-z+1/2
41 -x+1/2,y+1/2,-z+1/2
42 -x+1/2,-y+1/2,z+1/2
43 -y+1/2,-x+1/2,z+1/2
44 y+1/2,x+1/2,z+1/2
45 -z+1/2,y+1/2,-x+1/2
46 z+1/2,y+1/2,x+1/2
47 x+1/2,-z+1/2,-y+1/2
48 x+1/2,z+1/2,y+1/2

loop_
_atom_site_label
_atom_site_type_symbol
_atom_site_fract_x
_atom_site_fract_y
_atom_site_fract_z
_atom_site_U_iso_or_equiv
_atom_site_adp_type
_atom_site_occupancy
_atom_site_site_symmetry_order
_atom_site_refinement_flags_posn
_atom_site_refinement_flags_adp
_atom_site_refinement_flags_occupancy
Co01 Co 0.5 0.5 0.5 0.0626(19) Uani 1.000000 24 S T P
S002 S 0.2225(2) 0.2225(2) 0.2225(2) 0.216(3) Uani 1.000000 6 S T P
N003 N 0.3830(3) 0.3830(3) 0.3830(3) 0.0644(8) Uani 1.000000 6 S T P
C2 C 0.3117(4) 0.3117(4) 0.3117(4) 0.0859(16) Uani 1.000000 6 S T P

loop_
_atom_site_aniso_label
_atom_site_aniso_U_11
_atom_site_aniso_U_22
_atom_site_aniso_U_33
_atom_site_aniso_U_12
_atom_site_aniso_U_13
_atom_site_aniso_U_23
Co01 0.0626(19) 0.0626(19) 0.0626(19) -0.000000 -0.000000 0.000000
S002 0.216(3) 0.216(3) 0.216(3) -0.0825(14) -0.0825(14) -0.0825(14)
N003 0.0644(8) 0.0644(8) 0.0644(8) -0.0013(9) -0.0013(9) -0.0013(9)
C2 0.0859(16) 0.0859(16) 0.0859(16) -0.007(2) -0.007(2) -0.007(2)

loop_
_atom_type_symbol
_atom_type_scat_dispersion_real
_atom_type_scat_dispersion_imag
_atom_type_scat_Cromer_Mann_a1
_atom_type_scat_Cromer_Mann_a2
_atom_type_scat_Cromer_Mann_a3
_atom_type_scat_Cromer_Mann_a4
_atom_type_scat_Cromer_Mann_b1
_atom_type_scat_Cromer_Mann_b2
_atom_type_scat_Cromer_Mann_b3
_atom_type_scat_Cromer_Mann_b4
_atom_type_scat_Cromer_Mann_c
_atom_type_scat_source
_atom_type_scat_dispersion_source
C -0.00110 0.00050 2.31000 1.02000 1.58860 0.86500 20.84390 10.20750 0.56870 51.65120 0.21560 'International Tables Volume C Table 6.1.1.4 (pp. 500-502)' 'Brennan, Cowan, Rev. Sci. Instrum., 1992, 63, 850'
Co 0.16430 0.35540 12.28410 7.34090 4.00340 2.34880 4.27910 0.27840 13.53590 71.16920 1.01180 'International Tables Volume C Table 6.1.1.4 (pp. 500-502)' 'Brennan, Cowan, Rev. Sci. Instrum., 1992, 63, 850'
N -0.00150 0.00100 12.21260 3.13220 2.01250 1.16630 0.00570 9.89330 28.99750 0.58260 -11.52900 'International Tables Volume C Table 6.1.1.4 (pp. 500-502)' 'Brennan, Cowan, Rev. Sci. Instrum., 1992, 63, 850'
S 0.03040 0.04080 6.90530 5.20340 1.43790 1.58630 1.46790 22.21510 0.25360 56.17200 0.86690 'International Tables Volume C Table 6.1.1.4 (pp. 500-502)' 'Brennan, Cowan, Rev. Sci. Instrum., 1992, 63, 850'

loop_
_geom_angle_atom_site_label_1
_geom_angle_atom_site_label_2
_geom_angle_atom_site_label_3
_geom_angle
_geom_angle_site_symmetry_1
_geom_angle_site_symmetry_3
_geom_angle_publ_flag
N003 Co01 N003 109.5 2_656 . ?
N003 Co01 N003 109.5 5_566 3_665 ?
N003 Co01 N003 109.5 5_566 2_656 ?
N003 Co01 N003 109.5 3_665 . ?
N003 Co01 N003 109.47(7) 3_665 2_656 ?
N003 Co01 N003 109.5 5_566 . ?
C2 N003 Co01 180.0 . . ?
N003 C2 S002 180.0 . . ?

loop_
_geom_bond_atom_site_label_1
_geom_bond_atom_site_label_2
_geom_bond_distance
_geom_bond_site_symmetry_2
_geom_bond_publ_flag
Co01 N003 1.953(4) . ?
Co01 N003 1.953(4) 5_566 ?
Co01 N003 1.953(4) 2_656 ?
Co01 N003 1.953(4) 3_665 ?
S002 C2 1.489(7) . ?
N003 C2 1.190(7) . ?

loop_
_platon_squeeze_void_nr
_platon_squeeze_void_average_x
_platon_squeeze_void_average_y
_platon_squeeze_void_average_z
_platon_squeeze_void_volume
_platon_squeeze_void_count_electrons
_platon_squeeze_void_content
1 -0.130 -0.059 0.447 434 72 ' '

loop_
_atom_site_anharm_gc_c_label
_atom_site_anharm_gc_c_111
_atom_site_anharm_gc_c_112
_atom_site_anharm_gc_c_113
_atom_site_anharm_gc_c_122
_atom_site_anharm_gc_c_123
_atom_site_anharm_gc_c_133
_atom_site_anharm_gc_c_222
_atom_site_anharm_gc_c_223
_atom_site_anharm_gc_c_233
_atom_site_anharm_gc_c_333
Co01 -0.0 -0.0 -0.0 -0.0 -0.0000062(7) -0.0 -0.0 -0.0 -0.0 0.0

loop_
_atom_site_anharm_gc_d_label
_atom_site_anharm_gc_d_1111
_atom_site_anharm_gc_d_1112
_atom_site_anharm_gc_d_1113
_atom_site_anharm_gc_d_1122
_atom_site_anharm_gc_d_1123
_atom_site_anharm_gc_d_1133
_atom_site_anharm_gc_d_1222
_atom_site_anharm_gc_d_1223
_atom_site_anharm_gc_d_1233
_atom_site_anharm_gc_d_1333
_atom_site_anharm_gc_d_2222
_atom_site_anharm_gc_d_2223
_atom_site_anharm_gc_d_2233
_atom_site_anharm_gc_d_2333
_atom_site_anharm_gc_d_3333
Co01 0.00000048(6) -0.0 -0.0 0.00000017(2) -0.0 0.00000017(2) -0.0 -0.0 -0.0 -0.0 0.00000048(6) -0.0 0.00000017(2) -0.0 0.00000048(6)
